data_4504810
loop_
_publ_author_name
'Morris, J. Jacob'
'Noll, Bruce C.'
'Henderson, Kenneth W.'

_publ_section_title
;
 Assembly of 63,66-Pillared Metal&#x2212;Organic Bilayers and Diamondoid
 Lattices Using Molecular Li2O2Ring Dimers as Secondary Building Units
;
_journal_issue 5
_journal_name_full 'Crystal Growth &amp; Design'
_journal_page_first 1071
_journal_paper_doi 10.1021/cg0600187
_journal_volume 6
_journal_year 2006
_chemical_compound_source Synthesized
_chemical_formula_moiety 'C22 H28 Br2 Li2 O6'
_chemical_formula_sum 'C22 H28 Br2 Li2 O6'
_chemical_formula_weight 562.14
_chemical_name_common 'Lithium 4-Br,2,6-Dimethylphenoxide Dioxolane'
_space_group_IT_number 122
_symmetry_cell_setting tetragonal
_symmetry_Int_Tables_number 122
_symmetry_space_group_name_Hall 'I -4 2bw'
_symmetry_space_group_name_H-M 'I -4 2 d'
_atom_sites_solution_hydrogens geom
_atom_sites_solution_primary direct
_atom_sites_solution_secondary difmap
_audit_creation_method SHELXL-97
_cell_angle_alpha 90.00
_cell_angle_beta 90.00
_cell_angle_gamma 90.00
_cell_formula_units_Z 16
_cell_length_a 18.4920(5)
_cell_length_b 18.4920(5)
_cell_length_c 28.562(1)
_cell_measurement_reflns_used 7506
_cell_measurement_temperature 100(2)
_cell_measurement_theta_max 25.70
_cell_measurement_theta_min 2.56
_cell_volume 9766.9(5)
_computing_cell_refinement 'APEX2/SAINT (Bruker, 2004)'
_computing_data_collection 'APEX2 (Bruker, 2004)'
_computing_data_reduction 'SAINT/XPREP (Bruker, 2004; Sheldrick, 2003)'
_computing_molecular_graphics 'XP (Sheldrick, 1998)'
_computing_publication_material 'XCIF (Sheldrick, 2001)'
_computing_structure_refinement 'SHELXL-97 (Sheldrick, 1997)'
_computing_structure_solution 'SHELXS-97 (Sheldrick, 1990)'
_diffrn_ambient_temperature 100(2)
_diffrn_detector_area_resol_mean 8.33
_diffrn_measured_fraction_theta_full 0.998
_diffrn_measured_fraction_theta_max 0.998
_diffrn_measurement_device_type 'Bruker SMART Apex CCD diffractometer'
_diffrn_measurement_method '\w  and \f scans'
_diffrn_radiation_monochromator graphite
_diffrn_radiation_probe x-ray
_diffrn_radiation_source 'fine-focus sealed tube'
_diffrn_radiation_type MoK\a
_diffrn_radiation_wavelength 0.71073
_diffrn_reflns_av_R_equivalents 0.0503
_diffrn_reflns_av_sigmaI/netI 0.0403
_diffrn_reflns_limit_h_max 24
_diffrn_reflns_limit_h_min -24
_diffrn_reflns_limit_k_max 23
_diffrn_reflns_limit_k_min -24
_diffrn_reflns_limit_l_max 37
_diffrn_reflns_limit_l_min -37
_diffrn_reflns_number 58978
_diffrn_reflns_theta_full 28.26
_diffrn_reflns_theta_max 28.26
_diffrn_reflns_theta_min 1.31
_diffrn_source_type 'Siemens KFFMO2K-90'
_exptl_absorpt_coefficient_mu 3.353
_exptl_absorpt_correction_T_max 0.647
_exptl_absorpt_correction_T_min 0.380
_exptl_absorpt_correction_type multi-scan
_exptl_absorpt_process_details 'Blessing, R.H. (1995) Acta Cryst. A51 33-38.'
_exptl_crystal_colour 'clear colourless'
_exptl_crystal_density_diffrn 1.529
_exptl_crystal_density_method 'not measured'
_exptl_crystal_description Parallelepiped
_exptl_crystal_F_000 4544
_exptl_crystal_recrystallization_method 'Recrystallized on standing in dioxolane and toluene.'
_exptl_crystal_size_max 0.30
_exptl_crystal_size_mid 0.25
_exptl_crystal_size_min 0.13
_refine_diff_density_max 0.346
_refine_diff_density_min -0.238
_refine_diff_density_rms 0.056
_refine_ls_abs_structure_details 'Flack H D (1983), Acta Cryst. A39, 876-881'
_refine_ls_abs_structure_Flack 0.002(4)
_refine_ls_extinction_method none
_refine_ls_goodness_of_fit_ref 0.986
_refine_ls_hydrogen_treatment constr
_refine_ls_matrix_type full
_refine_ls_number_parameters 294
_refine_ls_number_reflns 6036
_refine_ls_number_restraints 0
_refine_ls_restrained_S_all 0.986
_refine_ls_R_factor_all 0.0322
_refine_ls_R_factor_gt 0.0239
_refine_ls_shift/su_max 0.002
_refine_ls_shift/su_mean 0.000
_refine_ls_structure_factor_coef Fsqd
_refine_ls_weighting_details 'calc w=1/[\s^2^(Fo^2^)+(0.0213P)^2^+0.0000P] where P=(Fo^2^+2Fc^2^)/3'
_refine_ls_weighting_scheme calc
_refine_ls_wR_factor_gt 0.0456
_refine_ls_wR_factor_ref 0.0472
_reflns_number_gt 5308
_reflns_number_total 6036
_reflns_threshold_expression >2sigma(I)
_cod_data_source_file cg0600187si20060111_095533.cif
_cod_data_source_block jjm35
_cod_depositor_comments
;
The following automatic conversions were performed:

'_symmetry_cell_setting' value 'Tetragonal' changed to 'tetragonal'
according to /home/saulius/struct/CIF-dictionaries/cif_core.dic
dictionary named 'cif_core.dic' version 2.4.1 from 2010-06-29.

Automatic conversion script
Id: cif_fix_values 1715 2011-07-08 13:25:40Z adriana 
;
_cod_database_code 4504810

loop_
_symmetry_equiv_pos_as_xyz
'x, y, z'
'y, -x, -z'
'-y, x, -z'
'x+1/2, -y, -z+3/4'
'-x+1/2, y, -z+3/4'
'-x, -y, z'
'-y+1/2, -x, z+3/4'
'y+1/2, x, z+3/4'
'x+1/2, y+1/2, z+1/2'
'y+1/2, -x+1/2, -z+1/2'
'-y+1/2, x+1/2, -z+1/2'
'x+1, -y+1/2, -z+5/4'
'-x+1, y+1/2, -z+5/4'
'-x+1/2, -y+1/2, z+1/2'
'-y+1, -x+1/2, z+5/4'
'y+1, x+1/2, z+5/4'

loop_
_atom_site_label
_atom_site_type_symbol
_atom_site_fract_x
_atom_site_fract_y
_atom_site_fract_z
_atom_site_U_iso_or_equiv
_atom_site_adp_type
_atom_site_occupancy
_atom_site_symmetry_multiplicity
_atom_site_calc_flag
_atom_site_refinement_flags
Li1 Li 0.2500 0.7658(3) -0.1250 0.0192(11) Uani 1 2 d S
Li2 Li 0.2500 0.6238(3) -0.1250 0.0176(10) Uani 1 2 d S
Li3 Li 0.07030(19) 0.48540(17) 0.03594(12) 0.0194(7) Uani 1 1 d .
O1 O 0.30163(7) 0.69330(7) -0.09044(5) 0.0160(3) Uani 1 1 d .
O2 O 0.20190(7) 0.55389(7) -0.07871(5) 0.0175(3) Uani 1 1 d .
O3 O 0.15321(8) 0.51209(7) -0.01027(5) 0.0189(3) Uani 1 1 d .
O4 O 0.11995(7) 0.44161(7) 0.09478(5) 0.0206(3) Uani 1 1 d .
O5 O 0.16091(7) 0.33513(7) 0.12293(5) 0.0207(3) Uani 1 1 d .
O6 O 0.01610(7) 0.57108(7) 0.03592(5) 0.0170(3) Uani 1 1 d .
Br1 Br 0.363919(13) 0.620764(12) 0.110592(8) 0.03004(6) Uani 1 1 d .
Br2 Br 0.067136(11) 0.892244(10) 0.025963(8) 0.02094(5) Uani 1 1 d .
C1 C 0.31964(10) 0.68069(10) -0.04659(7) 0.0140(4) Uani 1 1 d .
C2 C 0.28558(11) 0.71922(11) -0.00928(8) 0.0180(5) Uani 1 1 d .
C3 C 0.30003(11) 0.70213(11) 0.03660(8) 0.0197(5) Uani 1 1 d .
H3 H 0.2768 0.7267 0.0607 0.024 Uiso 1 1 calc R
C4 C 0.34962(11) 0.64777(11) 0.04674(7) 0.0200(5) Uani 1 1 d .
C5 C 0.38702(11) 0.61315(11) 0.01177(7) 0.0191(4) Uani 1 1 d .
H5 H 0.4213 0.5783 0.0194 0.023 Uiso 1 1 calc R
C6 C 0.37404(10) 0.62970(10) -0.03507(7) 0.0164(4) Uani 1 1 d .
C7 C 0.23232(11) 0.77812(11) -0.02211(8) 0.0220(5) Uani 1 1 d .
H8A H 0.2149 0.8009 0.0059 0.033 Uiso 1 1 calc R
H8B H 0.1924 0.7574 -0.0389 0.033 Uiso 1 1 calc R
H8C H 0.2559 0.8134 -0.0415 0.033 Uiso 1 1 calc R
C8 C 0.41714(11) 0.59536(11) -0.07377(8) 0.0211(5) Uani 1 1 d .
H7A H 0.4493 0.5599 -0.0608 0.032 Uiso 1 1 calc R
H7B H 0.4448 0.6318 -0.0897 0.032 Uiso 1 1 calc R
H7C H 0.3849 0.5725 -0.0956 0.032 Uiso 1 1 calc R
C9 C 0.24351(11) 0.49233(11) -0.06332(7) 0.0179(4) Uani 1 1 d .
H9A H 0.2947 0.5001 -0.0686 0.021 Uiso 1 1 calc R
H9B H 0.2286 0.4488 -0.0796 0.021 Uiso 1 1 calc R
C10 C 0.22722(10) 0.48695(11) -0.01187(7) 0.0182(5) Uani 1 1 d .
H25A H 0.2313 0.4375 -0.0008 0.022 Uiso 1 1 calc R
H25B H 0.2589 0.5178 0.0064 0.022 Uiso 1 1 calc R
C11 C 0.15271(11) 0.57159(12) -0.04163(7) 0.0214(5) Uani 1 1 d .
H11A H 0.1682 0.6153 -0.0257 0.026 Uiso 1 1 calc R
H11B H 0.1044 0.5793 -0.0540 0.026 Uiso 1 1 calc R
C12 C 0.18367(11) 0.40372(11) 0.10620(8) 0.0234(5) Uani 1 1 d .
H22A H 0.2107 0.4293 0.1301 0.028 Uiso 1 1 calc R
H22B H 0.2142 0.3983 0.0788 0.028 Uiso 1 1 calc R
C13 C 0.08948(11) 0.34529(11) 0.14260(9) 0.0280(5) Uani 1 1 d .
H24A H 0.0895 0.3355 0.1760 0.034 Uiso 1 1 calc R
H24B H 0.0546 0.3138 0.1275 0.034 Uiso 1 1 calc R
C14 C 0.07238(12) 0.42414(11) 0.13300(8) 0.0230(5) Uani 1 1 d .
H21A H 0.0221 0.4304 0.1241 0.028 Uiso 1 1 calc R
H21B H 0.0825 0.4539 0.1602 0.028 Uiso 1 1 calc R
C15 C 0.02784(10) 0.64136(10) 0.03410(7) 0.0152(4) Uani 1 1 d .
C16 C 0.08458(10) 0.67354(11) 0.06025(7) 0.0155(4) Uani 1 1 d .
C17 C 0.09428(10) 0.74824(11) 0.05831(7) 0.0169(4) Uani 1 1 d .
H17 H 0.1305 0.7699 0.0761 0.020 Uiso 1 1 calc R
C18 C 0.05051(10) 0.79015(10) 0.03024(8) 0.0166(4) Uani 1 1 d .
C19 C -0.00418(11) 0.76002(11) 0.00399(7) 0.0165(4) Uani 1 1 d .
H15 H -0.0327 0.7891 -0.0151 0.020 Uiso 1 1 calc R
C20 C -0.01676(11) 0.68605(11) 0.00608(7) 0.0162(4) Uani 1 1 d .
C21 C 0.13376(11) 0.62697(11) 0.08950(7) 0.0200(4) Uani 1 1 d .
H20A H 0.1681 0.6570 0.1055 0.030 Uiso 1 1 calc R
H20B H 0.1590 0.5936 0.0696 0.030 Uiso 1 1 calc R
H20C H 0.1056 0.6006 0.1120 0.030 Uiso 1 1 calc R
C22 C -0.07734(12) 0.65231(11) -0.02102(8) 0.0239(5) Uani 1 1 d .
H19A H -0.1133 0.6345 0.0003 0.036 Uiso 1 1 calc R
H19B H -0.0589 0.6130 -0.0394 0.036 Uiso 1 1 calc R
H19C H -0.0986 0.6878 -0.0413 0.036 Uiso 1 1 calc R

loop_
_atom_site_aniso_label
_atom_site_aniso_U_11
_atom_site_aniso_U_22
_atom_site_aniso_U_33
_atom_site_aniso_U_23
_atom_site_aniso_U_13
_atom_site_aniso_U_12
Li1 0.020(3) 0.017(2) 0.021(3) 0.000 -0.006(2) 0.000
Li2 0.021(2) 0.016(2) 0.016(2) 0.000 -0.0032(19) 0.000
Li3 0.0202(17) 0.0172(16) 0.021(2) 0.0023(14) 0.0012(16) 0.0035(15)
O1 0.0184(7) 0.0153(7) 0.0143(7) 0.0019(6) -0.0038(6) -0.0013(6)
O2 0.0209(7) 0.0160(7) 0.0156(7) 0.0028(6) 0.0040(6) 0.0022(6)
O3 0.0182(7) 0.0188(7) 0.0197(8) 0.0069(6) 0.0036(6) 0.0023(6)
O4 0.0171(7) 0.0215(8) 0.0232(8) 0.0085(6) 0.0035(6) 0.0066(6)
O5 0.0178(7) 0.0193(7) 0.0250(9) 0.0089(6) 0.0067(6) 0.0044(6)
O6 0.0179(7) 0.0099(6) 0.0232(8) -0.0001(6) 0.0004(6) 0.0014(6)
Br1 0.04343(14) 0.02961(13) 0.01709(11) 0.00752(10) -0.00807(10) -0.00784(10)
Br2 0.01861(10) 0.01282(10) 0.03138(12) 0.00208(9) 0.00021(9) -0.00170(8)
C1 0.0141(10) 0.0118(10) 0.0162(11) 0.0000(8) -0.0023(8) -0.0053(8)
C2 0.0152(10) 0.0179(11) 0.0210(12) 0.0032(9) 0.0003(9) -0.0036(8)
C3 0.0201(11) 0.0208(11) 0.0183(11) 0.0003(9) -0.0007(9) -0.0058(8)
C4 0.0246(11) 0.0205(11) 0.0149(11) 0.0050(8) -0.0049(9) -0.0085(9)
C5 0.0172(10) 0.0155(10) 0.0246(12) 0.0033(9) -0.0091(9) -0.0017(9)
C6 0.0146(9) 0.0149(10) 0.0197(10) 0.0023(8) -0.0034(8) -0.0034(8)
C7 0.0199(11) 0.0245(11) 0.0217(12) 0.0009(10) 0.0012(10) 0.0030(9)
C8 0.0187(11) 0.0205(11) 0.0241(12) 0.0003(9) -0.0029(9) 0.0028(8)
C9 0.0180(10) 0.0174(10) 0.0182(11) 0.0030(9) 0.0019(8) 0.0034(9)
C10 0.0133(10) 0.0212(11) 0.0200(12) 0.0041(9) 0.0013(9) 0.0017(8)
C11 0.0247(11) 0.0194(11) 0.0202(11) 0.0057(9) 0.0076(9) 0.0028(9)
C12 0.0202(11) 0.0205(11) 0.0296(13) 0.0109(10) 0.0017(10) 0.0041(9)
C13 0.0193(11) 0.0288(12) 0.0358(14) 0.0100(11) 0.0113(10) 0.0087(9)
C14 0.0233(10) 0.0255(11) 0.0203(12) 0.0027(9) 0.0031(9) 0.0064(10)
C15 0.0149(10) 0.0146(10) 0.0162(10) -0.0011(8) 0.0044(8) 0.0029(8)
C16 0.0132(10) 0.0175(10) 0.0160(11) 0.0004(8) 0.0034(8) 0.0023(8)
C17 0.0155(10) 0.0186(10) 0.0167(11) -0.0018(8) 0.0016(8) -0.0021(8)
C18 0.0173(10) 0.0106(9) 0.0220(12) 0.0000(9) 0.0059(9) 0.0000(8)
C19 0.0159(10) 0.0162(10) 0.0175(11) 0.0012(8) 0.0022(9) 0.0034(8)
C20 0.0149(10) 0.0170(10) 0.0168(11) -0.0022(8) 0.0023(8) 0.0013(8)
C21 0.0208(11) 0.0178(10) 0.0214(11) 0.0021(9) -0.0022(9) 0.0021(9)
C22 0.0283(12) 0.0165(10) 0.0270(12) -0.0001(9) -0.0097(10) 0.0032(9)

loop_
_atom_type_symbol
_atom_type_description
_atom_type_scat_dispersion_real
_atom_type_scat_dispersion_imag
_atom_type_scat_source
C C 0.0033 0.0016 'International Tables Vol C Tables 4.2.6.8 and 6.1.1.4'
H H 0.0000 0.0000 'International Tables Vol C Tables 4.2.6.8 and 6.1.1.4'
O O 0.0106 0.0060 'International Tables Vol C Tables 4.2.6.8 and 6.1.1.4'
Li Li -0.0003 0.0001 'International Tables Vol C Tables 4.2.6.8 and 6.1.1.4'
Br Br -0.2901 2.4595 'International Tables Vol C Tables 4.2.6.8 and 6.1.1.4'

loop_
_geom_angle_atom_site_label_1
_geom_angle_atom_site_label_2
_geom_angle_atom_site_label_3
_geom_angle
_geom_angle_site_symmetry_1
_geom_angle_site_symmetry_3
O1 Li1 O1 91.4(2) 5_554 .
O1 Li1 O5 93.67(5) 5_554 7_564
O1 Li1 O5 147.89(6) . 7_564
O1 Li1 O5 147.89(6) 5_554 2_565
O1 Li1 O5 93.67(5) . 2_565
O5 Li1 O5 98.6(2) 7_564 2_565
O1 Li2 O1 93.8(2) . 5_554
O1 Li2 O2 123.27(6) . 5_554
O1 Li2 O2 108.20(6) 5_554 5_554
O1 Li2 O2 108.20(6) . .
O1 Li2 O2 123.27(6) 5_554 .
O2 Li2 O2 101.9(2) 5_554 .
O1 Li2 C1 113.4(2) . 5_554
O1 Li2 C1 24.01(6) 5_554 5_554
O2 Li2 C1 85.44(6) 5_554 5_554
O2 Li2 C1 123.70(7) . 5_554
O6 Li3 O6 90.85(16) . 6_565
O6 Li3 O4 124.44(19) . .
O6 Li3 O4 99.02(15) 6_565 .
O6 Li3 O3 101.14(16) . .
O6 Li3 O3 138.2(2) 6_565 .
O4 Li3 O3 106.23(16) . .
O6 Li3 Li3 45.95(11) . 6_565
O6 Li3 Li3 44.90(11) 6_565 6_565
O4 Li3 Li3 120.77(12) . 6_565
O3 Li3 Li3 132.28(14) . 6_565
C1 O1 Li2 120.43(15) . .
C1 O1 Li1 137.61(15) . .
Li2 O1 Li1 87.44(15) . .
C11 O2 C9 107.06(14) . .
C11 O2 Li2 127.40(15) . .
C9 O2 Li2 117.52(14) . .
C11 O3 C10 103.63(14) . .
C11 O3 Li3 125.39(15) . .
C10 O3 Li3 129.84(15) . .
C12 O4 C14 102.95(15) . .
C12 O4 Li3 138.58(16) . .
C14 O4 Li3 115.51(15) . .
C12 O5 C13 106.58(14) . .
C12 O5 Li1 119.57(15) . 3_655
C13 O5 Li1 133.01(14) . 3_655
C15 O6 Li3 138.15(16) . .
C15 O6 Li3 132.62(15) . 6_565
Li3 O6 Li3 89.15(16) . 6_565
O1 C1 C6 121.21(18) . .
O1 C1 C2 120.66(18) . .
C6 C1 C2 118.13(18) . .
C3 C2 C1 120.73(19) . .
C3 C2 C7 121.5(2) . .
C1 C2 C7 117.73(19) . .
C2 C3 C4 119.5(2) . .
C2 C3 H3 120.2 . .
C4 C3 H3 120.2 . .
C5 C4 C3 121.15(19) . .
C5 C4 Br1 120.20(15) . .
C3 C4 Br1 118.64(16) . .
C4 C5 C6 120.62(18) . .
C4 C5 H5 119.7 . .
C6 C5 H5 119.7 . .
C5 C6 C1 119.43(19) . .
C5 C6 C8 121.47(18) . .
C1 C6 C8 119.10(18) . .
C2 C7 H8A 109.5 . .
C2 C7 H8B 109.5 . .
H8A C7 H8B 109.5 . .
C2 C7 H8C 109.5 . .
H8A C7 H8C 109.5 . .
H8B C7 H8C 109.5 . .
C6 C8 H7A 109.5 . .
C6 C8 H7B 109.5 . .
H7A C8 H7B 109.5 . .
C6 C8 H7C 109.5 . .
H7A C8 H7C 109.5 . .
H7B C8 H7C 109.5 . .
O2 C9 C10 104.08(16) . .
O2 C9 H9A 110.9 . .
C10 C9 H9A 110.9 . .
O2 C9 H9B 110.9 . .
C10 C9 H9B 110.9 . .
H9A C9 H9B 109.0 . .
O3 C10 C9 101.49(16) . .
O3 C10 H25A 111.5 . .
C9 C10 H25A 111.5 . .
O3 C10 H25B 111.5 . .
C9 C10 H25B 111.5 . .
H25A C10 H25B 109.3 . .
O3 C11 O2 106.56(16) . .
O3 C11 H11A 110.4 . .
O2 C11 H11A 110.4 . .
O3 C11 H11B 110.4 . .
O2 C11 H11B 110.4 . .
H11A C11 H11B 108.6 . .
O4 C12 O5 105.92(15) . .
O4 C12 H22A 110.6 . .
O5 C12 H22A 110.6 . .
O4 C12 H22B 110.6 . .
O5 C12 H22B 110.6 . .
H22A C12 H22B 108.7 . .
O5 C13 C14 104.16(17) . .
O5 C13 H24A 110.9 . .
C14 C13 H24A 110.9 . .
O5 C13 H24B 110.9 . .
C14 C13 H24B 110.9 . .
H24A C13 H24B 108.9 . .
O4 C14 C13 103.03(17) . .
O4 C14 H21A 111.2 . .
C13 C14 H21A 111.2 . .
O4 C14 H21B 111.2 . .
C13 C14 H21B 111.2 . .
H21A C14 H21B 109.1 . .
O6 C15 C20 120.12(18) . .
O6 C15 C16 120.95(18) . .
C20 C15 C16 118.93(17) . .
C17 C16 C15 119.33(18) . .
C17 C16 C21 120.74(18) . .
C15 C16 C21 119.93(17) . .
C18 C17 C16 120.32(19) . .
C18 C17 H17 119.8 . .
C16 C17 H17 119.8 . .
C19 C18 C17 121.39(18) . .
C19 C18 Br2 118.80(15) . .
C17 C18 Br2 119.79(15) . .
C18 C19 C20 119.88(19) . .
C18 C19 H15 120.1 . .
C20 C19 H15 120.1 . .
C19 C20 C15 120.12(19) . .
C19 C20 C22 120.88(18) . .
C15 C20 C22 118.99(18) . .
C16 C21 H20A 109.5 . .
C16 C21 H20B 109.5 . .
H20A C21 H20B 109.5 . .
C16 C21 H20C 109.5 . .
H20A C21 H20C 109.5 . .
H20B C21 H20C 109.5 . .
C20 C22 H19A 109.5 . .
C20 C22 H19B 109.5 . .
H19A C22 H19B 109.5 . .
C20 C22 H19C 109.5 . .
H19A C22 H19C 109.5 . .
H19B C22 H19C 109.5 . .

loop_
_geom_bond_atom_site_label_1
_geom_bond_atom_site_label_2
_geom_bond_distance
_geom_bond_site_symmetry_2
Li1 O1 1.920(4) 5_554
Li1 O1 1.920(4) .
Li1 O5 2.078(3) 7_564
Li1 O5 2.078(3) 2_565
Li2 O1 1.881(3) .
Li2 O1 1.881(3) 5_554
Li2 O2 2.052(3) 5_554
Li2 O2 2.052(3) .
Li2 C1 2.790(3) 5_554
Li3 O6 1.875(4) .
Li3 O6 1.909(4) 6_565
Li3 O4 2.079(4) .
Li3 O3 2.082(4) .
Li3 Li3 2.656(7) 6_565
O1 C1 1.317(2) .
O2 C11 1.434(2) .
O2 C9 1.443(2) .
O3 C11 1.419(2) .
O3 C10 1.446(2) .
O4 C12 1.409(2) .
O4 C14 1.438(2) .
O5 C12 1.419(2) .
O5 C13 1.448(2) .
O5 Li1 2.078(3) 3_655
O6 C15 1.319(2) .
O6 Li3 1.909(4) 6_565
Br1 C4 1.909(2) .
Br2 C18 1.9167(19) .
C1 C6 1.418(3) .
C1 C2 1.428(3) .
C2 C3 1.374(3) .
C2 C7 1.513(3) .
C3 C4 1.391(3) .
C3 H3 0.9300 .
C4 C5 1.373(3) .
C5 C6 1.393(3) .
C5 H5 0.9300 .
C6 C8 1.503(3) .
C7 H8A 0.9600 .
C7 H8B 0.9600 .
C7 H8C 0.9600 .
C8 H7A 0.9600 .
C8 H7B 0.9600 .
C8 H7C 0.9600 .
C9 C10 1.503(3) .
C9 H9A 0.9700 .
C9 H9B 0.9700 .
C10 H25A 0.9700 .
C10 H25B 0.9700 .
C11 H11A 0.9700 .
C11 H11B 0.9700 .
C12 H22A 0.9700 .
C12 H22B 0.9700 .
C13 C14 1.517(3) .
C13 H24A 0.9700 .
C13 H24B 0.9700 .
C14 H21A 0.9700 .
C14 H21B 0.9700 .
C15 C20 1.415(3) .
C15 C16 1.419(3) .
C16 C17 1.394(3) .
C16 C21 1.506(3) .
C17 C18 1.378(3) .
C17 H17 0.9300 .
C18 C19 1.377(3) .
C19 C20 1.389(3) .
C19 H15 0.9300 .
C20 C22 1.498(3) .
C21 H20A 0.9600 .
C21 H20B 0.9600 .
C21 H20C 0.9600 .
C22 H19A 0.9600 .
C22 H19B 0.9600 .
C22 H19C 0.9600 .
